data_7209050
loop_
_publ_author_name
'Bezzu, C. Grazia'
'Kariuki, Benson M.'
'Helliwell, Madeleine'
'Tuna, Floriana'
'Warren, John E.'
'Allan, David R.'
'McKeown, Neil B.'

_publ_section_title
;
 In-situ coordination chemistry within cobalt-containing phthalocyanine
 nanoporous crystals
;
_journal_issue 8
_journal_name_full CrystEngComm
_journal_page_first 1545
_journal_paper_doi 10.1039/c2ce26463c
_journal_volume 15
_journal_year 2013
_chemical_formula_sum 'C132 H155 Cl3 Co N9 O9'
_chemical_formula_weight 2176.93
_chemical_name_systematic
;
?
;
_space_group_IT_number 222
_symmetry_cell_setting cubic
_symmetry_space_group_name_Hall '-P 4a 2bc 3'
_symmetry_space_group_name_H-M 'P n -3 n :2'
_atom_sites_solution_hydrogens geom
_atom_sites_solution_primary direct
_atom_sites_solution_secondary difmap
_audit_creation_method SHELXL-97
_cell_angle_alpha 90.00
_cell_angle_beta 90.00
_cell_angle_gamma 90.00
_cell_formula_units_Z 12
_cell_length_a 37.4908(2)
_cell_length_b 37.4908(2)
_cell_length_c 37.4908(2)
_cell_measurement_reflns_used 9339
_cell_measurement_temperature 100(2)
_cell_measurement_theta_max 22.69
_cell_measurement_theta_min 2.18
_cell_volume 52695.6(5)
_computing_cell_refinement 'Bruker SMART'
_computing_data_collection 'Bruker SMART'
_computing_data_reduction 'Bruker SAINT'
_computing_molecular_graphics 'Bruker SHELXTL'
_computing_publication_material 'Bruker SHELXTL'
_computing_structure_refinement 'SHELXL-97 (Sheldrick, 1997)'
_computing_structure_solution 'SHELXS-97 (Sheldrick, 1990)'
_diffrn_ambient_temperature 100(2)
_diffrn_measured_fraction_theta_full 0.999
_diffrn_measured_fraction_theta_max 0.999
_diffrn_measurement_device_type 'CCD area detector'
_diffrn_measurement_method 'phi and omega scans'
_diffrn_radiation_monochromator graphite
_diffrn_radiation_source synchrotron
_diffrn_radiation_type synchrotron
_diffrn_radiation_wavelength 0.67100
_diffrn_reflns_av_R_equivalents 0.0968
_diffrn_reflns_av_sigmaI/netI 0.0293
_diffrn_reflns_limit_h_max 41
_diffrn_reflns_limit_h_min -43
_diffrn_reflns_limit_k_max 43
_diffrn_reflns_limit_k_min -36
_diffrn_reflns_limit_l_max 34
_diffrn_reflns_limit_l_min -43
_diffrn_reflns_number 226206
_diffrn_reflns_theta_full 23.18
_diffrn_reflns_theta_max 23.18
_diffrn_reflns_theta_min 0.73
_exptl_absorpt_coefficient_mu 0.185
_exptl_absorpt_correction_T_max 0.9296
_exptl_absorpt_correction_T_min 0.8814
_exptl_absorpt_correction_type multi-scan
_exptl_absorpt_process_details SADABS
_exptl_crystal_colour green
_exptl_crystal_density_diffrn 0.823
_exptl_crystal_density_method 'not measured'
_exptl_crystal_description plate
_exptl_crystal_F_000 13920
_exptl_crystal_size_max 0.70
_exptl_crystal_size_mid 0.45
_exptl_crystal_size_min 0.40
_refine_diff_density_max 1.772
_refine_diff_density_min -1.434
_refine_diff_density_rms 0.226
_refine_ls_extinction_method none
_refine_ls_goodness_of_fit_ref 2.041
_refine_ls_hydrogen_treatment constr
_refine_ls_matrix_type full
_refine_ls_number_parameters 354
_refine_ls_number_reflns 7453
_refine_ls_number_restraints 1
_refine_ls_restrained_S_all 2.057
_refine_ls_R_factor_all 0.1843
_refine_ls_R_factor_gt 0.1458
_refine_ls_shift/su_max 0.001
_refine_ls_shift/su_mean 0.000
_refine_ls_structure_factor_coef Fsqd
_refine_ls_weighting_details 'calc w=1/[\s^2^(Fo^2^)+(0.2000P)^2^+0.0000P] where P=(Fo^2^+2Fc^2^)/3'
_refine_ls_weighting_scheme calc
_refine_ls_wR_factor_gt 0.4153
_refine_ls_wR_factor_ref 0.4590
_reflns_number_gt 5513
_reflns_number_total 7453
_reflns_threshold_expression >2sigma(I)
_cod_data_source_file c2ce26463c.txt
_cod_data_source_block pcco16daa
_cod_depositor_comments
;
The following automatic conversions were performed:

'_symmetry_cell_setting' value 'Cubic' changed to 'cubic' according
to /home/saulius/struct/CIF-dictionaries/cif_core.dic dictionary
named 'cif_core.dic' version 2.4.2 from
2011-04-26.

'_refine_ls_hydrogen_treatment' value 'CONSTR' changed
to 'constr' according to
/home/saulius/struct/CIF-dictionaries/cif_core.dic dictionary named
'cif_core.dic' version 2.4.2 from 2011-04-26.

Automatic conversion script
Id: cif_fix_values 1891 2012-01-12 08:04:46Z andrius 
;
_cod_original_sg_symbol_H-M Pn-3n
_cod_database_code 7209050

loop_
_symmetry_equiv_pos_as_xyz
'x, y, z'
'-x+1/2, -y+1/2, z'
'-x+1/2, y, -z+1/2'
'x, -y+1/2, -z+1/2'
'z, x, y'
'z, -x+1/2, -y+1/2'
'-z+1/2, -x+1/2, y'
'-z+1/2, x, -y+1/2'
'y, z, x'
'-y+1/2, z, -x+1/2'
'y, -z+1/2, -x+1/2'
'-y+1/2, -z+1/2, x'
'y, x, -z+1/2'
'-y+1/2, -x+1/2, -z+1/2'
'y, -x+1/2, z'
'-y+1/2, x, z'
'x, z, -y+1/2'
'-x+1/2, z, y'
'-x+1/2, -z+1/2, -y+1/2'
'x, -z+1/2, y'
'z, y, -x+1/2'
'z, -y+1/2, x'
'-z+1/2, y, x'
'-z+1/2, -y+1/2, -x+1/2'
'-x, -y, -z'
'x-1/2, y-1/2, -z'
'x-1/2, -y, z-1/2'
'-x, y-1/2, z-1/2'
'-z, -x, -y'
'-z, x-1/2, y-1/2'
'z-1/2, x-1/2, -y'
'z-1/2, -x, y-1/2'
'-y, -z, -x'
'y-1/2, -z, x-1/2'
'-y, z-1/2, x-1/2'
'y-1/2, z-1/2, -x'
'-y, -x, z-1/2'
'y-1/2, x-1/2, z-1/2'
'-y, x-1/2, -z'
'y-1/2, -x, -z'
'-x, -z, y-1/2'
'x-1/2, -z, -y'
'x-1/2, z-1/2, y-1/2'
'-x, z-1/2, -y'
'-z, -y, x-1/2'
'-z, y-1/2, -x'
'z-1/2, -y, -x'
'z-1/2, y-1/2, x-1/2'

loop_
_atom_site_label
_atom_site_type_symbol
_atom_site_fract_x
_atom_site_fract_y
_atom_site_fract_z
_atom_site_U_iso_or_equiv
_atom_site_adp_type
_atom_site_occupancy
_atom_site_symmetry_multiplicity
_atom_site_calc_flag
_atom_site_refinement_flags
_atom_site_disorder_assembly
_atom_site_disorder_group
Co1 Co 0.7500 0.7500 0.09308(4) 0.0436(5) Uani 1 4 d S . .
O1 O 0.88918(8) 0.59542(8) 0.11164(10) 0.0508(9) Uani 1 1 d . A .
O2 O 0.83156(8) 0.55953(8) 0.11143(10) 0.0540(9) Uani 1 1 d . . .
O3 O 0.7500 0.7500 0.0410(2) 0.064(2) Uani 1 4 d S . .
N1 N 0.77826(9) 0.70707(9) 0.09280(11) 0.0470(10) Uani 1 1 d . A .
N2 N 0.73151(10) 0.66204(10) 0.09422(11) 0.0505(10) Uani 1 1 d . A .
C1 C 0.82583(12) 0.66811(12) 0.09611(14) 0.0483(12) Uani 1 1 d . . .
C2 C 0.85877(11) 0.65189(12) 0.10040(13) 0.0475(11) Uani 1 1 d . A .
H2 H 0.8802 0.6654 0.1000 0.071 Uiso 1 1 calc R . .
C3 C 0.85935(11) 0.61533(12) 0.10528(13) 0.0472(11) Uani 1 1 d . . .
C4 C 0.82745(12) 0.59531(11) 0.10488(14) 0.0487(11) Uani 1 1 d . A .
C5 C 0.79471(12) 0.61134(11) 0.09921(14) 0.0506(12) Uani 1 1 d . . .
H5 H 0.7734 0.5977 0.0981 0.076 Uiso 1 1 calc R A .
C6 C 0.79441(11) 0.64827(12) 0.09525(13) 0.0489(11) Uani 1 1 d . A .
C7 C 0.76535(12) 0.67305(11) 0.09369(13) 0.0473(11) Uani 1 1 d . . .
C8 C 0.70486(11) 0.68525(11) 0.09387(13) 0.0461(11) Uani 1 1 d . . .
C9 C 0.92206(12) 0.61319(13) 0.11502(16) 0.0576(13) Uani 1 1 d . . .
C10 C 0.93105(14) 0.62707(13) 0.14772(17) 0.0659(16) Uani 1 1 d . A .
C11 C 0.96466(16) 0.64168(16) 0.1512(2) 0.086(2) Uani 1 1 d . . .
H11 H 0.9718 0.6514 0.1735 0.129 Uiso 1 1 calc R A .
C12 C 0.98756(17) 0.6425(2) 0.1236(3) 0.103(3) Uani 1 1 d . A .
H12 H 1.0105 0.6528 0.1266 0.154 Uiso 1 1 calc R . .
C13 C 0.97785(16) 0.6282(2) 0.0909(3) 0.098(3) Uani 1 1 d . . .
H13 H 0.9943 0.6290 0.0717 0.147 Uiso 1 1 calc R A .
C14 C 0.94426(14) 0.61280(17) 0.08583(19) 0.0772(19) Uani 1 1 d . A .
C15 C 0.90525(16) 0.62493(14) 0.17896(16) 0.0679(15) Uani 1 1 d . . .
H15 H 0.8810 0.6309 0.1697 0.102 Uiso 1 1 calc R A .
C16 C 0.90378(17) 0.58715(15) 0.19346(18) 0.0721(16) Uani 1 1 d . A .
H16A H 0.8957 0.5709 0.1747 0.108 Uiso 1 1 calc R . .
H16B H 0.8871 0.5862 0.2136 0.108 Uiso 1 1 calc R . .
H16C H 0.9276 0.5800 0.2015 0.108 Uiso 1 1 calc R . .
C17 C 0.9133(2) 0.65080(18) 0.2099(2) 0.105(3) Uani 1 1 d . A .
H17A H 0.9390 0.6512 0.2144 0.158 Uiso 1 1 calc R . .
H17B H 0.9008 0.6428 0.2314 0.158 Uiso 1 1 calc R . .
H17C H 0.9052 0.6748 0.2035 0.158 Uiso 1 1 calc R . .
C18 C 0.9330(2) 0.59431(19) 0.0512(2) 0.087(2) Uani 1 1 d . . .
H18 H 0.9071 0.5994 0.0474 0.130 Uiso 1 1 calc R A .
C19 C 0.9526(3) 0.6072(3) 0.0189(3) 0.142(4) Uani 1 1 d . A .
H19A H 0.9779 0.6011 0.0211 0.214 Uiso 1 1 calc R . .
H19B H 0.9500 0.6331 0.0169 0.214 Uiso 1 1 calc R . .
H19C H 0.9427 0.5957 -0.0024 0.214 Uiso 1 1 calc R . .
C20 C 0.9370(2) 0.5549(2) 0.0556(3) 0.108(3) Uani 1 1 d . A .
H20A H 0.9624 0.5486 0.0551 0.163 Uiso 1 1 calc R . .
H20B H 0.9246 0.5426 0.0362 0.163 Uiso 1 1 calc R . .
H20C H 0.9267 0.5476 0.0785 0.163 Uiso 1 1 calc R . .
C21A C 0.80055(15) 0.53931(18) 0.11274(19) 0.043(3) Uiso 0.524(11) 1 d PG A 1
C22A C 0.79139(18) 0.5195(2) 0.08277(17) 0.062(3) Uiso 0.524(11) 1 d PG A 1
C23A C 0.76047(19) 0.49904(18) 0.08281(19) 0.056(3) Uiso 0.524(11) 1 d PG A 1
H23A H 0.7542 0.4855 0.0623 0.084 Uiso 0.524(11) 1 calc PR A 1
C24A C 0.73869(15) 0.49842(18) 0.1128(2) 0.067(3) Uiso 0.524(11) 1 d PG A 1
H24A H 0.7176 0.4844 0.1128 0.100 Uiso 0.524(11) 1 calc PR A 1
C25A C 0.74785(15) 0.51824(18) 0.1428(2) 0.058(3) Uiso 0.524(11) 1 d PG A 1
H25A H 0.7330 0.5178 0.1633 0.087 Uiso 0.524(11) 1 calc PR A 1
C26A C 0.77878(16) 0.53868(17) 0.14274(17) 0.046(2) Uiso 0.524(11) 1 d PG A 1
C21B C 0.80270(16) 0.5397(2) 0.1051(2) 0.044(3) Uiso 0.476(11) 1 d PG A 2
C22B C 0.79959(18) 0.5214(2) 0.07303(19) 0.050(3) Uiso 0.476(11) 1 d PG A 2
C23B C 0.7697(2) 0.5005(2) 0.0664(2) 0.068(3) Uiso 0.476(11) 1 d PG A 2
H23B H 0.7676 0.4880 0.0445 0.101 Uiso 0.476(11) 1 calc PR A 2
C24B C 0.74291(17) 0.4979(2) 0.0919(2) 0.063(3) Uiso 0.476(11) 1 d PG A 2
H24B H 0.7225 0.4836 0.0874 0.095 Uiso 0.476(11) 1 calc PR A 2
C25B C 0.74603(16) 0.5162(2) 0.1240(2) 0.054(3) Uiso 0.476(11) 1 d PG A 2
H25B H 0.7277 0.5144 0.1415 0.081 Uiso 0.476(11) 1 calc PR A 2
C26B C 0.77592(19) 0.5371(2) 0.13064(19) 0.052(3) Uiso 0.476(11) 1 d PGD A 2
C27A C 0.8136(4) 0.5213(3) 0.0480(3) 0.064(3) Uiso 0.524(11) 1 d P A 1
H27A H 0.8199 0.5471 0.0451 0.095 Uiso 0.524(11) 1 calc PR A 1
C28A C 0.8518(4) 0.5008(5) 0.0527(5) 0.090(5) Uiso 0.524(11) 1 d P A 1
H28D H 0.8618 0.4956 0.0292 0.134 Uiso 0.524(11) 1 calc PR A 1
H28E H 0.8481 0.4784 0.0657 0.134 Uiso 0.524(11) 1 calc PR A 1
H28F H 0.8683 0.5160 0.0661 0.134 Uiso 0.524(11) 1 calc PR A 1
C29A C 0.7981(4) 0.5109(4) 0.0138(4) 0.105(5) Uiso 0.524(11) 1 d P A 1
H29A H 0.7876 0.5318 0.0022 0.158 Uiso 0.524(11) 1 calc PR A 1
H29B H 0.7795 0.4929 0.0178 0.158 Uiso 0.524(11) 1 calc PR A 1
H29C H 0.8167 0.5008 -0.0015 0.158 Uiso 0.524(11) 1 calc PR A 1
C27B C 0.8296(5) 0.5254(4) 0.0474(4) 0.069(4) Uiso 0.476(11) 1 d P A 2
H27B H 0.8478 0.5373 0.0627 0.104 Uiso 0.476(11) 1 calc PR A 2
C28B C 0.8466(4) 0.4915(5) 0.0406(5) 0.085(5) Uiso 0.476(11) 1 d P A 2
H28A H 0.8678 0.4952 0.0258 0.127 Uiso 0.476(11) 1 calc PR A 2
H28B H 0.8300 0.4757 0.0282 0.127 Uiso 0.476(11) 1 calc PR A 2
H28C H 0.8537 0.4807 0.0633 0.127 Uiso 0.476(11) 1 calc PR A 2
C29B C 0.8242(8) 0.5527(8) 0.0195(8) 0.178(12) Uiso 0.476(11) 1 d P A 2
H29D H 0.8116 0.5732 0.0298 0.267 Uiso 0.476(11) 1 calc PR A 2
H29E H 0.8100 0.5426 0.0000 0.267 Uiso 0.476(11) 1 calc PR A 2
H29F H 0.8474 0.5604 0.0103 0.267 Uiso 0.476(11) 1 calc PR A 2
C30 C 0.7838(2) 0.55796(19) 0.1705(2) 0.102(3) Uani 1 1 d D . .
H30 H 0.7995 0.5790 0.1659 0.154 Uiso 1 1 calc R A 1
C31 C 0.7955(2) 0.5359(2) 0.2029(3) 0.108(3) Uani 1 1 d . A .
H31A H 0.7765 0.5191 0.2094 0.162 Uiso 1 1 calc R . .
H31B H 0.8002 0.5519 0.2231 0.162 Uiso 1 1 calc R . .
H31C H 0.8173 0.5227 0.1971 0.162 Uiso 1 1 calc R . .
C32A C 0.7400(6) 0.5699(6) 0.1808(5) 0.101(7) Uiso 0.44(2) 1 d P A 1
H32A H 0.7299 0.5839 0.1611 0.151 Uiso 0.44(2) 1 calc PR A 1
H32B H 0.7398 0.5842 0.2026 0.151 Uiso 0.44(2) 1 calc PR A 1
H32C H 0.7257 0.5483 0.1844 0.151 Uiso 0.44(2) 1 calc PR A 1
C32B C 0.7606(4) 0.5897(4) 0.1845(3) 0.084(5) Uiso 0.56(2) 1 d P A 2
H32D H 0.7484 0.6011 0.1645 0.126 Uiso 0.56(2) 1 calc PR A 2
H32E H 0.7760 0.6071 0.1965 0.126 Uiso 0.56(2) 1 calc PR A 2
H32F H 0.7429 0.5806 0.2015 0.126 Uiso 0.56(2) 1 calc PR A 2
N1S N 0.7500 0.7500 0.1471(2) 0.0531(19) Uiso 1 4 d S . .
C1S C 0.7690(11) 0.7708(11) 0.1688(12) 0.125(13) Uiso 0.25 1 d P . .
C2S C 0.7724(7) 0.7690(7) 0.2089(7) 0.071(6) Uiso 0.25 1 d P . .
C3S C 0.7925(12) 0.7942(12) 0.2275(12) 0.139(15) Uiso 0.25 1 d P . .
C4S C 0.8917(5) 0.7123(5) 0.0222(5) 0.053(4) Uiso 0.25 1 d P . .
H4S H 0.8717 0.7130 0.0398 0.4(4) Uiso 0.25 1 calc PR . .
Cl1S Cl 0.92925(12) 0.70951(13) 0.05079(16) 0.0624(14) Uani 0.25 1 d P . .
Cl2S Cl 0.8887(7) 0.7518(3) 0.0042(4) 0.245(11) Uani 0.25 1 d P . .
Cl3S Cl 0.8837(3) 0.6750(2) 0.0017(3) 0.140(4) Uani 0.25 1 d P . .

loop_
_atom_site_aniso_label
_atom_site_aniso_U_11
_atom_site_aniso_U_22
_atom_site_aniso_U_33
_atom_site_aniso_U_23
_atom_site_aniso_U_13
_atom_site_aniso_U_12
Co1 0.0312(5) 0.0312(5) 0.0685(9) 0.000 0.000 0.000
O1 0.0352(16) 0.0390(16) 0.078(2) 0.0036(14) -0.0102(15) 0.0050(12)
O2 0.0361(16) 0.0319(15) 0.094(2) 0.0039(15) -0.0070(15) 0.0053(12)
O3 0.054(2) 0.054(2) 0.086(5) 0.000 0.000 0.000
N1 0.0349(19) 0.0337(18) 0.072(3) 0.0021(16) -0.0044(16) -0.0022(14)
N2 0.036(2) 0.0355(19) 0.080(3) 0.0046(17) -0.0062(17) -0.0002(16)
C1 0.040(2) 0.037(2) 0.068(3) -0.004(2) -0.002(2) -0.0039(18)
C2 0.032(2) 0.039(2) 0.072(3) 0.004(2) -0.0053(19) -0.0004(17)
C3 0.035(2) 0.041(2) 0.066(3) -0.003(2) -0.0067(19) 0.0075(18)
C4 0.039(2) 0.033(2) 0.073(3) -0.001(2) -0.006(2) 0.0024(17)
C5 0.036(2) 0.033(2) 0.082(3) 0.003(2) -0.009(2) 0.0028(17)
C6 0.036(2) 0.037(2) 0.074(3) -0.004(2) -0.0062(19) -0.0019(17)
C7 0.036(2) 0.034(2) 0.071(3) -0.0012(19) -0.006(2) -0.0032(17)
C8 0.035(2) 0.035(2) 0.069(3) 0.0028(19) 0.0022(19) -0.0012(17)
C9 0.036(2) 0.049(3) 0.089(4) 0.019(2) -0.010(2) 0.003(2)
C10 0.052(3) 0.043(3) 0.102(4) 0.015(3) -0.030(3) -0.004(2)
C11 0.055(3) 0.072(4) 0.132(6) 0.038(4) -0.037(4) -0.011(3)
C12 0.046(3) 0.101(5) 0.161(8) 0.059(5) -0.034(5) -0.011(3)
C13 0.043(3) 0.099(5) 0.151(8) 0.067(5) 0.005(4) 0.005(3)
C14 0.045(3) 0.084(4) 0.102(5) 0.039(4) 0.005(3) 0.018(3)
C15 0.075(4) 0.052(3) 0.076(4) -0.002(3) -0.018(3) 0.003(3)
C16 0.083(4) 0.055(3) 0.078(4) 0.002(3) 0.000(3) -0.001(3)
C17 0.141(7) 0.066(4) 0.108(6) -0.008(4) -0.036(5) 0.001(4)
C18 0.081(4) 0.092(5) 0.088(5) 0.022(4) 0.014(4) 0.022(4)
C19 0.152(9) 0.153(9) 0.123(8) 0.036(7) 0.036(7) 0.024(7)
C20 0.115(6) 0.091(5) 0.118(7) 0.006(4) 0.001(5) 0.031(5)
C30 0.125(6) 0.076(4) 0.106(5) 0.019(4) 0.045(5) 0.048(4)
C31 0.091(5) 0.086(5) 0.149(7) 0.019(5) 0.016(5) 0.028(4)
Cl1S 0.043(2) 0.055(3) 0.090(4) -0.021(2) 0.019(2) -0.013(2)
Cl2S 0.49(3) 0.111(9) 0.138(10) 0.054(7) -0.113(15) -0.002(12)
Cl3S 0.188(10) 0.069(4) 0.164(9) -0.018(5) -0.092(8) -0.001(5)

loop_
_atom_type_symbol
_atom_type_description
_atom_type_scat_dispersion_real
_atom_type_scat_dispersion_imag
_atom_type_scat_source
C C 0.0033 0.0016 'International Tables Vol C Tables 4.2.6.8 and 6.1.1.4'
H H 0.0000 0.0000 'International Tables Vol C Tables 4.2.6.8 and 6.1.1.4'
N N 0.0061 0.0033 'International Tables Vol C Tables 4.2.6.8 and 6.1.1.4'
O O 0.0106 0.0060 'International Tables Vol C Tables 4.2.6.8 and 6.1.1.4'
Co Co 0.3494 0.9721 'International Tables Vol C Tables 4.2.6.8 and 6.1.1.4'
Cl Cl 0.1484 0.1585 'International Tables Vol C Tables 4.2.6.8 and 6.1.1.4'

loop_
_geom_angle_atom_site_label_1
_geom_angle_atom_site_label_2
_geom_angle_atom_site_label_3
_geom_angle
_geom_angle_site_symmetry_1
_geom_angle_site_symmetry_3
N1 Co1 N1 89.998(2) 16_655 2_665
N1 Co1 N1 89.998(2) 16_655 .
N1 Co1 N1 179.4(3) 2_665 .
N1 Co1 N1 179.4(3) 16_655 15_565
N1 Co1 N1 89.998(2) 2_665 15_565
N1 Co1 N1 89.998(2) . 15_565
N1 Co1 O3 89.69(13) 16_655 .
N1 Co1 O3 89.69(13) 2_665 .
N1 Co1 O3 89.69(13) . .
N1 Co1 O3 89.69(13) 15_565 .
N1 Co1 N1S 90.31(13) 16_655 .
N1 Co1 N1S 90.31(13) 2_665 .
N1 Co1 N1S 90.31(13) . .
N1 Co1 N1S 90.31(13) 15_565 .
O3 Co1 N1S 180.000(2) . .
C3 O1 C9 118.3(3) . .
C21B O2 C4 114.9(5) . .
C21B O2 C21A 12.3(5) . .
C4 O2 C21A 116.5(4) . .
C7 N1 C8 107.3(3) . 16_655
C7 N1 Co1 125.8(3) . .
C8 N1 Co1 126.8(3) 16_655 .
C8 N2 C7 120.9(4) . .
C2 C1 C6 121.5(4) . .
C2 C1 C8 133.1(4) . 16_655
C6 C1 C8 105.4(4) . 16_655
C3 C2 C1 117.7(4) . .
C3 C2 H2 121.2 . .
C1 C2 H2 121.2 . .
O1 C3 C2 125.3(4) . .
O1 C3 C4 113.9(4) . .
C2 C3 C4 120.8(4) . .
O2 C4 C5 123.5(4) . .
O2 C4 C3 115.0(4) . .
C5 C4 C3 121.5(4) . .
C4 C5 C6 117.1(4) . .
C4 C5 H5 121.5 . .
C6 C5 H5 121.5 . .
C5 C6 C1 121.4(4) . .
C5 C6 C7 130.9(4) . .
C1 C6 C7 107.3(4) . .
N2 C7 N1 128.8(4) . .
N2 C7 C6 121.5(4) . .
N1 C7 C6 109.7(4) . .
N2 C8 N1 127.6(4) . 15_565
N2 C8 C1 122.1(4) . 15_565
N1 C8 C1 110.3(4) 15_565 15_565
C10 C9 C14 124.5(5) . .
C10 C9 O1 118.3(5) . .
C14 C9 O1 117.0(5) . .
C9 C10 C11 117.3(6) . .
C9 C10 C15 120.7(4) . .
C11 C10 C15 121.9(6) . .
C12 C11 C10 121.3(7) . .
C12 C11 H11 119.3 . .
C10 C11 H11 119.3 . .
C11 C12 C13 120.3(6) . .
C11 C12 H12 119.9 . .
C13 C12 H12 119.9 . .
C12 C13 C14 121.2(7) . .
C12 C13 H13 119.4 . .
C14 C13 H13 119.4 . .
C9 C14 C13 115.5(7) . .
C9 C14 C18 120.9(5) . .
C13 C14 C18 123.5(7) . .
C16 C15 C10 110.4(5) . .
C16 C15 C17 109.0(5) . .
C10 C15 C17 114.9(6) . .
C16 C15 H15 107.4 . .
C10 C15 H15 107.4 . .
C17 C15 H15 107.4 . .
C15 C16 H16A 109.5 . .
C15 C16 H16B 109.5 . .
H16A C16 H16B 109.5 . .
C15 C16 H16C 109.5 . .
H16A C16 H16C 109.5 . .
H16B C16 H16C 109.5 . .
C15 C17 H17A 109.5 . .
C15 C17 H17B 109.5 . .
H17A C17 H17B 109.5 . .
C15 C17 H17C 109.5 . .
H17A C17 H17C 109.5 . .
H17B C17 H17C 109.5 . .
C19 C18 C20 111.0(7) . .
C19 C18 C14 113.9(8) . .
C20 C18 C14 109.0(6) . .
C19 C18 H18 107.6 . .
C20 C18 H18 107.6 . .
C14 C18 H18 107.6 . .
C18 C19 H19A 109.5 . .
C18 C19 H19B 109.5 . .
H19A C19 H19B 109.5 . .
C18 C19 H19C 109.5 . .
H19A C19 H19C 109.5 . .
H19B C19 H19C 109.5 . .
C18 C20 H20A 109.5 . .
C18 C20 H20B 109.5 . .
H20A C20 H20B 109.5 . .
C18 C20 H20C 109.5 . .
H20A C20 H20C 109.5 . .
H20B C20 H20C 109.5 . .
O2 C21A C22A 118.0(4) . .
O2 C21A C26A 122.0(4) . .
C22A C21A C26A 120.0 . .
C21A C22A C23A 120.0 . .
C21A C22A C27A 121.6(6) . .
C23A C22A C27A 118.3(6) . .
C22A C23A C24A 120.0 . .
C22A C23A H23A 120.0 . .
C24A C23A H23A 120.0 . .
C25A C24A C23A 120.0 . .
C25A C24A H24A 120.0 . .
C23A C24A H24A 120.0 . .
C26A C25A C24A 120.0 . .
C26A C25A H25A 120.0 . .
C24A C25A H25A 120.0 . .
C30 C26A C25A 115.6(6) . .
C30 C26A C21A 124.2(6) . .
C25A C26A C21A 120.0 . .
O2 C21B C22B 119.7(5) . .
O2 C21B C26B 120.3(5) . .
C22B C21B C26B 120.0 . .
C21B C22B C23B 120.0 . .
C21B C22B C27B 116.6(7) . .
C23B C22B C27B 123.4(7) . .
C24B C23B C22B 120.0 . .
C24B C23B H23B 120.0 . .
C22B C23B H23B 120.0 . .
C23B C24B C25B 120.0 . .
C23B C24B H24B 120.0 . .
C25B C24B H24B 120.0 . .
C26B C25B C24B 120.0 . .
C26B C25B H25B 120.0 . .
C24B C25B H25B 120.0 . .
C25B C26B C21B 120.0 . .
C25B C26B C30 123.5(5) . .
C21B C26B C30 116.3(5) . .
C29A C27A C22A 120.8(12) . .
C29A C27A C28A 108.5(11) . .
C22A C27A C28A 111.0(9) . .
C29A C27A H27A 105.1 . .
C22A C27A H27A 105.1 . .
C28A C27A H27A 105.1 . .
C27A C28A H28D 109.5 . .
C27A C28A H28E 109.5 . .
H28D C28A H28E 109.5 . .
C27A C28A H28F 109.5 . .
H28D C28A H28F 109.5 . .
H28E C28A H28F 109.5 . .
C27A C29A H29A 109.5 . .
C27A C29A H29B 109.5 . .
H29A C29A H29B 109.5 . .
C27A C29A H29C 109.5 . .
H29A C29A H29C 109.5 . .
H29B C29A H29C 109.5 . .
C28B C27B C29B 123.2(17) . .
C28B C27B C22B 111.1(12) . .
C29B C27B C22B 115.1(16) . .
C28B C27B H27B 100.9 . .
C29B C27B H27B 100.9 . .
C22B C27B H27B 100.9 . .
C27B C28B H28A 109.5 . .
C27B C28B H28B 109.5 . .
H28A C28B H28B 109.5 . .
C27B C28B H28C 109.5 . .
H28A C28B H28C 109.5 . .
H28B C28B H28C 109.5 . .
C27B C29B H29D 109.5 . .
C27B C29B H29E 109.5 . .
H29D C29B H29E 109.5 . .
C27B C29B H29F 109.5 . .
H29D C29B H29F 109.5 . .
H29E C29B H29F 109.5 . .
C26A C30 C31 112.4(7) . .
C26A C30 C32B 128.4(9) . .
C31 C30 C32B 107.5(7) . .
C26A C30 C26B 7.2(5) . .
C31 C30 C26B 119.6(6) . .
C32B C30 C26B 123.1(8) . .
C26A C30 C32A 100.8(9) . .
C31 C30 C32A 103.4(8) . .
C32B C30 C32A 37.6(7) . .
C26B C30 C32A 98.6(8) . .
C26A C30 H30 113.1 . .
C31 C30 H30 113.1 . .
C32B C30 H30 77.7 . .
C26B C30 H30 108.2 . .
C32A C30 H30 113.1 . .
C30 C31 H31A 109.5 . .
C30 C31 H31B 109.5 . .
H31A C31 H31B 109.5 . .
C30 C31 H31C 109.5 . .
H31A C31 H31C 109.5 . .
H31B C31 H31C 109.5 . .
C30 C32A H32A 109.5 . .
C30 C32A H32B 109.5 . .
C30 C32A H32C 109.5 . .
C30 C32B H32D 109.5 . .
C30 C32B H32E 109.5 . .
H32D C32B H32E 109.5 . .
C30 C32B H32F 109.5 . .
H32D C32B H32F 109.5 . .
H32E C32B H32F 109.5 . .
C1S N1S C1S 105(4) 16_655 15_565
C1S N1S C1S 68(2) 16_655 .
C1S N1S C1S 68(2) 15_565 .
C1S N1S C1S 68(2) 16_655 2_665
C1S N1S C1S 68(2) 15_565 2_665
C1S N1S C1S 105(4) . 2_665
C1S N1S Co1 127.6(19) 16_655 .
C1S N1S Co1 127.6(19) 15_565 .
C1S N1S Co1 127.6(19) . .
C1S N1S Co1 127.6(19) 2_665 .
N1S C1S C1S 55.9(10) . 16_655
N1S C1S C1S 55.9(10) . 15_565
C1S C1S C1S 90.000(9) 16_655 15_565
N1S C1S C2S 129(3) . .
C1S C1S C2S 94.7(18) 16_655 .
C1S C1S C2S 87(2) 15_565 .
C3S C2S C1S 121(3) . .
C3S C2S C2S 119(3) . 16_655
C1S C2S C2S 85.0(19) . 16_655
C3S C2S C2S 136(3) . 15_565
C1S C2S C2S 92.1(18) . 15_565
C2S C2S C2S 90.000(4) 16_655 15_565
C2S C3S C3S 120(2) . 13
Cl3S C4S Cl2S 125.1(14) . .
Cl3S C4S Cl1S 112.6(12) . .
Cl2S C4S Cl1S 111.0(13) . .
Cl3S C4S H4S 101.3 . .
Cl2S C4S H4S 101.3 . .
Cl1S C4S H4S 101.3 . .

loop_
_geom_bond_atom_site_label_1
_geom_bond_atom_site_label_2
_geom_bond_distance
_geom_bond_site_symmetry_2
Co1 N1 1.927(3) 16_655
Co1 N1 1.927(3) 2_665
Co1 N1 1.927(3) .
Co1 N1 1.927(3) 15_565
Co1 O3 1.953(9) .
Co1 N1S 2.024(9) .
O1 C3 1.366(5) .
O1 C9 1.407(6) .
O2 C21B 1.334(5) .
O2 C4 1.373(5) .
O2 C21A 1.389(5) .
N1 C7 1.365(5) .
N1 C8 1.371(6) 16_655
N2 C8 1.325(6) .
N2 C7 1.334(6) .
C1 C2 1.386(6) .
C1 C6 1.393(6) .
C1 C8 1.442(6) 16_655
C2 C3 1.383(6) .
C2 H2 0.9500 .
C3 C4 1.412(6) .
C4 C5 1.383(6) .
C5 C6 1.393(6) .
C5 H5 0.9500 .
C6 C7 1.433(6) .
C8 N1 1.371(6) 15_565
C8 C1 1.442(6) 15_565
C9 C10 1.374(8) .
C9 C14 1.375(8) .
C10 C11 1.380(8) .
C10 C15 1.521(9) .
C11 C12 1.344(11) .
C11 H11 0.9500 .
C12 C13 1.385(13) .
C12 H12 0.9500 .
C13 C14 1.399(10) .
C13 H13 0.9500 .
C14 C18 1.532(10) .
C15 C16 1.518(8) .
C15 C17 1.541(9) .
C15 H15 1.0000 .
C16 H16A 0.9800 .
C16 H16B 0.9800 .
C16 H16C 0.9800 .
C17 H17A 0.9800 .
C17 H17B 0.9800 .
C17 H17C 0.9800 .
C18 C19 1.495(11) .
C18 C20 1.496(10) .
C18 H18 1.0000 .
C19 H19A 0.9800 .
C19 H19B 0.9800 .
C19 H19C 0.9800 .
C20 H20A 0.9800 .
C20 H20B 0.9800 .
C20 H20C 0.9800 .
C21A C22A 1.3900 .
C21A C26A 1.3900 .
C22A C23A 1.3900 .
C22A C27A 1.549(13) .
C23A C24A 1.3900 .
C23A H23A 0.9500 .
C24A C25A 1.3900 .
C24A H24A 0.9500 .
C25A C26A 1.3900 .
C25A H25A 0.9500 .
C26A C30 1.281(9) .
C21B C22B 1.3900 .
C21B C26B 1.3900 .
C22B C23B 1.3900 .
C22B C27B 1.487(16) .
C23B C24B 1.3900 .
C23B H23B 0.9500 .
C24B C25B 1.3900 .
C24B H24B 0.9500 .
C25B C26B 1.3900 .
C25B H25B 0.9500 .
C26B C30 1.712(10) .
C27A C29A 1.461(19) .
C27A C28A 1.63(2) .
C27A H27A 1.0000 .
C28A H28D 0.9800 .
C28A H28E 0.9800 .
C28A H28F 0.9800 .
C29A H29A 0.9800 .
C29A H29B 0.9800 .
C29A H29C 0.9800 .
C27B C28B 1.44(2) .
C27B C29B 1.48(3) .
C27B H27B 1.0000 .
C28B H28A 0.9800 .
C28B H28B 0.9800 .
C28B H28C 0.9800 .
C29B H29D 0.9800 .
C29B H29E 0.9800 .
C29B H29F 0.9800 .
C30 C31 1.536(11) .
C30 C32B 1.563(14) .
C30 C32A 1.74(2) .
C30 H30 1.0000 .
C31 H31A 0.9800 .
C31 H31B 0.9800 .
C31 H31C 0.9800 .
C32A H32A 0.9800 .
C32A H32B 0.9800 .
C32A H32C 0.9800 .
C32B H32D 0.9800 .
C32B H32E 0.9800 .
C32B H32F 0.9800 .
N1S C1S 1.33(4) 16_655
N1S C1S 1.33(4) 15_565
N1S C1S 1.33(4) .
N1S C1S 1.33(4) 2_665
C1S C1S 1.49(6) 16_655
C1S C1S 1.49(6) 15_565
C1S C2S 1.51(5) .
C2S C3S 1.39(5) .
C2S C2S 1.56(4) 16_655
C2S C2S 1.56(4) 15_565
C3S C3S 1.69(9) 13
C4S Cl3S 1.62(2) .
C4S Cl2S 1.63(2) .
C4S Cl1S 1.77(2) .
C4S H4S 1.0000 .

loop_
_geom_torsion_atom_site_label_1
_geom_torsion_atom_site_label_2
_geom_torsion_atom_site_label_3
_geom_torsion_atom_site_label_4
_geom_torsion
_geom_torsion_site_symmetry_1
_geom_torsion_site_symmetry_4
N1 Co1 N1 C7 178.4(3) 16_655 .
N1 Co1 N1 C7 -92.0(4) 2_665 .
N1 Co1 N1 C7 -2.3(5) 15_565 .
O3 Co1 N1 C7 -92.0(4) . .
N1S Co1 N1 C7 88.0(4) . .
N1 Co1 N1 C8 2.6(5) 16_655 16_655
N1 Co1 N1 C8 92.3(4) 2_665 16_655
N1 Co1 N1 C8 -178.0(3) 15_565 16_655
O3 Co1 N1 C8 92.3(4) . 16_655
N1S Co1 N1 C8 -87.7(4) . 16_655
C6 C1 C2 C3 -2.6(8) . .
C8 C1 C2 C3 173.2(5) 16_655 .
C9 O1 C3 C2 2.7(7) . .
C9 O1 C3 C4 -175.7(4) . .
C1 C2 C3 O1 -176.6(5) . .
C1 C2 C3 C4 1.7(7) . .
C21B O2 C4 C5 12.6(8) . .
C21A O2 C4 C5 -0.9(7) . .
C21B O2 C4 C3 -169.1(5) . .
C21A O2 C4 C3 177.3(5) . .
O1 C3 C4 O2 1.0(6) . .
C2 C3 C4 O2 -177.5(4) . .
O1 C3 C4 C5 179.3(5) . .
C2 C3 C4 C5 0.8(8) . .
O2 C4 C5 C6 175.8(5) . .
C3 C4 C5 C6 -2.4(8) . .
C4 C5 C6 C1 1.5(8) . .
C4 C5 C6 C7 -171.0(5) . .
C2 C1 C6 C5 1.0(8) . .
C8 C1 C6 C5 -175.8(5) 16_655 .
C2 C1 C6 C7 175.0(5) . .
C8 C1 C6 C7 -1.8(5) 16_655 .
C8 N2 C7 N1 0.1(8) . .
C8 N2 C7 C6 177.9(5) . .
C8 N1 C7 N2 177.8(5) 16_655 .
Co1 N1 C7 N2 1.4(7) . .
C8 N1 C7 C6 -0.2(5) 16_655 .
Co1 N1 C7 C6 -176.6(3) . .
C5 C6 C7 N2 -3.6(8) . .
C1 C6 C7 N2 -176.9(5) . .
C5 C6 C7 N1 174.6(5) . .
C1 C6 C7 N1 1.3(6) . .
C7 N2 C8 N1 0.4(8) . 15_565
C7 N2 C8 C1 -177.0(5) . 15_565
C3 O1 C9 C10 84.4(5) . .
C3 O1 C9 C14 -100.8(5) . .
C14 C9 C10 C11 0.2(7) . .
O1 C9 C10 C11 174.6(4) . .
C14 C9 C10 C15 -177.4(5) . .
O1 C9 C10 C15 -3.1(7) . .
C9 C10 C11 C12 0.4(8) . .
C15 C10 C11 C12 178.0(5) . .
C10 C11 C12 C13 -0.5(10) . .
C11 C12 C13 C14 0.0(10) . .
C10 C9 C14 C13 -0.7(8) . .
O1 C9 C14 C13 -175.1(5) . .
C10 C9 C14 C18 175.5(5) . .
O1 C9 C14 C18 1.1(7) . .
C12 C13 C14 C9 0.6(9) . .
C12 C13 C14 C18 -175.5(6) . .
C9 C10 C15 C16 74.1(6) . .
C11 C10 C15 C16 -103.5(6) . .
C9 C10 C15 C17 -162.2(5) . .
C11 C10 C15 C17 20.2(7) . .
C9 C14 C18 C19 158.5(6) . .
C13 C14 C18 C19 -25.6(9) . .
C9 C14 C18 C20 -77.0(7) . .
C13 C14 C18 C20 99.0(7) . .
C21B O2 C21A C22A 14(3) . .
C4 O2 C21A C22A 100.2(5) . .
C21B O2 C21A C26A -165(3) . .
C4 O2 C21A C26A -79.3(6) . .
O2 C21A C22A C23A -179.6(7) . .
C26A C21A C22A C23A 0.0 . .
O2 C21A C22A C27A -3.5(8) . .
C26A C21A C22A C27A 176.1(8) . .
C21A C22A C23A C24A 0.0 . .
C27A C22A C23A C24A -176.2(8) . .
C22A C23A C24A C25A 0.0 . .
C23A C24A C25A C26A 0.0 . .
C24A C25A C26A C30 175.3(7) . .
C24A C25A C26A C21A 0.0 . .
O2 C21A C26A C30 4.7(8) . .
C22A C21A C26A C30 -174.9(8) . .
O2 C21A C26A C25A 179.6(7) . .
C22A C21A C26A C25A 0.0 . .
C4 O2 C21B C22B 97.9(6) . .
C21A O2 C21B C22B -162(3) . .
C4 O2 C21B C26B -82.6(6) . .
C21A O2 C21B C26B 17(3) . .
O2 C21B C22B C23B 179.5(7) . .
C26B C21B C22B C23B 0.0 . .
O2 C21B C22B C27B 0.1(9) . .
C26B C21B C22B C27B -179.4(9) . .
C21B C22B C23B C24B 0.0 . .
C27B C22B C23B C24B 179.4(9) . .
C22B C23B C24B C25B 0.0 . .
C23B C24B C25B C26B 0.0 . .
C24B C25B C26B C21B 0.0 . .
C24B C25B C26B C30 -175.1(7) . .
O2 C21B C26B C25B -179.5(7) . .
C22B C21B C26B C25B 0.0 . .
O2 C21B C26B C30 -4.1(7) . .
C22B C21B C26B C30 175.4(6) . .
C21A C22A C27A C29A -158.9(10) . .
C23A C22A C27A C29A 17.2(13) . .
C21A C22A C27A C28A 72.5(11) . .
C23A C22A C27A C28A -111.4(11) . .
C21B C22B C27B C28B 117.6(12) . .
C23B C22B C27B C28B -61.8(15) . .
C21B C22B C27B C29B -96.4(17) . .
C23B C22B C27B C29B 84.2(17) . .
C25A C26A C30 C31 74.4(8) . .
C21A C26A C30 C31 -110.5(7) . .
C25A C26A C30 C32B -63.6(11) . .
C21A C26A C30 C32B 111.5(10) . .
C25A C26A C30 C26B -108(3) . .
C21A C26A C30 C26B 67(3) . .
C25A C26A C30 C32A -35.1(9) . .
C21A C26A C30 C32A 140.0(8) . .
C25B C26B C30 C26A 71(3) . .
C21B C26B C30 C26A -104(3) . .
C25B C26B C30 C31 73.6(8) . .
C21B C26B C30 C31 -101.7(7) . .
C25B C26B C30 C32B -68.1(10) . .
C21B C26B C30 C32B 116.7(9) . .
C25B C26B C30 C32A -37.2(9) . .
C21B C26B C30 C32A 147.5(8) . .
N1 Co1 N1S C1S 104(2) 16_655 16_655
N1 Co1 N1S C1S 14(2) 2_665 16_655
N1 Co1 N1S C1S -166(2) . 16_655
N1 Co1 N1S C1S -76(2) 15_565 16_655
O3 Co1 N1S C1S 48(100) . 16_655
N1 Co1 N1S C1S -76(2) 16_655 15_565
N1 Co1 N1S C1S -166(2) 2_665 15_565
N1 Co1 N1S C1S 14(2) . 15_565
N1 Co1 N1S C1S 104(2) 15_565 15_565
O3 Co1 N1S C1S -132(100) . 15_565
N1 Co1 N1S C1S 14(2) 16_655 .
N1 Co1 N1S C1S -76(2) 2_665 .
N1 Co1 N1S C1S 104(2) . .
N1 Co1 N1S C1S -166(2) 15_565 .
O3 Co1 N1S C1S -42(100) . .
N1 Co1 N1S C1S -166(2) 16_655 2_665
N1 Co1 N1S C1S 104(2) 2_665 2_665
N1 Co1 N1S C1S -76(2) . 2_665
N1 Co1 N1S C1S 14(2) 15_565 2_665
O3 Co1 N1S C1S 138(100) . 2_665
C1S N1S C1S C1S -117(2) 15_565 16_655
C1S N1S C1S C1S -58.6(11) 2_665 16_655
Co1 N1S C1S C1S 121.4(11) . 16_655
C1S N1S C1S C1S 117(2) 16_655 15_565
C1S N1S C1S C1S 58.6(11) 2_665 15_565
Co1 N1S C1S C1S -121.4(11) . 15_565
C1S N1S C1S C2S 65(3) 16_655 .
C1S N1S C1S C2S -52(3) 15_565 .
C1S N1S C1S C2S 7(3) 2_665 .
Co1 N1S C1S C2S -173(3) . .
N1S C1S C2S C3S -177(4) . .
C1S C1S C2S C3S -128(3) 16_655 .
C1S C1S C2S C3S 142(3) 15_565 .
N1S C1S C2S C2S -56(4) . 16_655
C1S C1S C2S C2S -7(3) 16_655 16_655
C1S C1S C2S C2S -97(3) 15_565 16_655
N1S C1S C2S C2S 34(4) . 15_565
C1S C1S C2S C2S 83(3) 16_655 15_565
C1S C1S C2S C2S -7(3) 15_565 15_565
C1S C2S C3S C3S 177(4) . 13
C2S C2S C3S C3S 75(5) 16_655 13
C2S C2S C3S C3S -50(6) 15_565 13
